data_7246902
loop_
_publ_author_name
'Firdoos, Tahira'
'Kumar, Pretam'
'Sharma, Nipunn'
'Gomila, Rosa M.'
'Frontera, Antonio'
'Sood, Puneet'
'Pandey, Sushil K.'

_publ_section_title
;
 Thallium(i)phosphorodithioates containing intra- and intermolecular
 \p-hole triel bonds
;
_journal_issue 26
_journal_name_full CrystEngComm
_journal_page_first 3777
_journal_page_last 3789
_journal_paper_doi 10.1039/D3CE00396E
_journal_volume 25
_journal_year 2023
_chemical_formula_moiety 'C16 H18 O2 P S2 Tl'
_chemical_formula_sum 'C16 H18 O2 P S2 Tl'
_chemical_formula_weight 541.76
_space_group_crystal_system monoclinic
_space_group_IT_number 14
_space_group_name_Hall '-P 2yn'
_space_group_name_H-M_alt 'P 1 21/n 1'
_atom_sites_solution_hydrogens geom
_atom_sites_solution_primary dual
_audit_creation_date 2022-11-03
_audit_creation_method
;
Olex2 1.5-ac5-024
(compiled 2022.04.12 svn.rca3783a0 for Rigaku Oxford Diffraction, GUI svn.r6498)
;
_audit_update_record
;
2023-04-11 deposited with the CCDC.	2023-06-02 downloaded from the CCDC.
;
_cell_angle_alpha 90
_cell_angle_beta 101.343(6)
_cell_angle_gamma 90
_cell_formula_units_Z 4
_cell_length_a 10.5578(7)
_cell_length_b 8.6342(4)
_cell_length_c 19.8780(13)
_cell_measurement_reflns_used 1503
_cell_measurement_temperature 150.01(10)
_cell_measurement_theta_max 28.0750
_cell_measurement_theta_min 2.3720
_cell_volume 1776.65(19)
_computing_cell_refinement 'CrysAlisPro 1.171.42.49 (Rigaku OD, 2022)'
_computing_data_collection 'CrysAlisPro 1.171.42.49 (Rigaku OD, 2022)'
_computing_data_reduction 'CrysAlisPro 1.171.42.49 (Rigaku OD, 2022)'
_computing_molecular_graphics 'Olex2 1.5-ac5-024 (Dolomanov et al., 2009)'
_computing_publication_material 'Olex2 1.5-ac5-024 (Dolomanov et al., 2009)'
_computing_structure_refinement 'SHELXL 2018/1 (Sheldrick, 2015)'
_computing_structure_solution 'SHELXT  (Sheldrick, 2015)'
_diffrn_ambient_environment N~2~
_diffrn_ambient_temperature 150.01(10)
_diffrn_detector 'CCD plate'
_diffrn_detector_area_resol_mean 15.9974
_diffrn_detector_type Eos
_diffrn_measured_fraction_theta_full 0.980
_diffrn_measured_fraction_theta_max 0.980
_diffrn_measurement_details
;
List of Runs (angles in degrees, time in seconds):

  # Type    Start    End  Width  t~exp~   \w     \q     \k     \f   Frames
#--------------------------------------------------------------------------
  1  \w    -49.00  57.00   1.00   14.28    --   28.04 -57.00 -60.00  106
  2  \w    -14.00 108.00   1.00   14.28    --   28.04  77.00 150.00  122
;
_diffrn_measurement_device 'four-circle diffractometer'
_diffrn_measurement_device_type 'SuperNova, Dual, Cu at home/near, Eos'
_diffrn_measurement_method '\w scans'
_diffrn_orient_matrix_type 'CrysAlisPro convention (1999,Acta A55,543-557)'
_diffrn_orient_matrix_UB_11 -0.0633794000
_diffrn_orient_matrix_UB_12 -0.0150137000
_diffrn_orient_matrix_UB_13 -0.0188036000
_diffrn_orient_matrix_UB_21 -0.0082304000
_diffrn_orient_matrix_UB_22 0.0798075000
_diffrn_orient_matrix_UB_23 -0.0077322000
_diffrn_orient_matrix_UB_31 0.0250803000
_diffrn_orient_matrix_UB_32 -0.0111908000
_diffrn_orient_matrix_UB_33 -0.0302131000
_diffrn_radiation_monochromator mirror
_diffrn_radiation_probe x-ray
_diffrn_radiation_type 'Mo K\a'
_diffrn_radiation_wavelength 0.71073
_diffrn_reflns_av_R_equivalents 0.0494
_diffrn_reflns_av_unetI/netI 0.0934
_diffrn_reflns_Laue_measured_fraction_full 0.980
_diffrn_reflns_Laue_measured_fraction_max 0.868
_diffrn_reflns_limit_h_max 5
_diffrn_reflns_limit_h_min -13
_diffrn_reflns_limit_k_max 4
_diffrn_reflns_limit_k_min -10
_diffrn_reflns_limit_l_max 25
_diffrn_reflns_limit_l_min -25
_diffrn_reflns_number 5673
_diffrn_reflns_point_group_measured_fraction_full 0.980
_diffrn_reflns_point_group_measured_fraction_max 0.868
_diffrn_reflns_theta_full 25.242
_diffrn_reflns_theta_max 28.078
_diffrn_reflns_theta_min 2.038
_diffrn_source 'micro-focus sealed X-ray tube'
_diffrn_source_type 'SuperNova (Mo) X-ray Source'
_exptl_absorpt_coefficient_mu 9.419
_exptl_absorpt_correction_T_max 0.519
_exptl_absorpt_correction_T_min 0.074
_exptl_absorpt_correction_type gaussian
_exptl_absorpt_process_details
;
CrysAlisPro 1.171.42.49 (Rigaku Oxford Diffraction, 2022)
Numerical absorption correction based on gaussian integration over
a multifaceted crystal model
Empirical absorption correction using spherical harmonics,
implemented in SCALE3 ABSPACK scaling algorithm.
;
_exptl_crystal_density_diffrn 2.025
_exptl_crystal_density_method 'not measured'
_exptl_crystal_description monoclinic
_exptl_crystal_F_000 1032
_exptl_crystal_size_max 0.44
_exptl_crystal_size_mid 0.173
_exptl_crystal_size_min 0.143
_refine_diff_density_max 2.733
_refine_diff_density_min -3.197
_refine_diff_density_rms 0.288
_refine_ls_extinction_method none
_refine_ls_goodness_of_fit_ref 0.990
_refine_ls_hydrogen_treatment constr
_refine_ls_matrix_type full
_refine_ls_number_parameters 193
_refine_ls_number_reflns 3750
_refine_ls_number_restraints 0
_refine_ls_restrained_S_all 0.990
_refine_ls_R_factor_all 0.0926
_refine_ls_R_factor_gt 0.0576
_refine_ls_shift/su_max 0.001
_refine_ls_shift/su_mean 0.000
_refine_ls_structure_factor_coef Fsqd
_refine_ls_weighting_details 'w=1/[\s^2^(Fo^2^)+(0.0658P)^2^] where P=(Fo^2^+2Fc^2^)/3'
_refine_ls_weighting_scheme calc
_refine_ls_wR_factor_gt 0.1260
_refine_ls_wR_factor_ref 0.1577
_reflns_Friedel_coverage 0.000
_reflns_number_gt 2379
_reflns_number_total 3750
_reflns_threshold_expression 'I > 2\s(I)'
_cod_data_source_file d3ce00396e2.cif
_cod_data_source_block tl_3_5_lt_mo
_cod_depositor_comments 'Adding full bibliography for 7246901--7246902.cif.'
_cod_database_code 7246902
_shelx_shelxl_version_number 2018/1
_chemical_oxdiff_formula 'C64  H72  O8  P4  S8  Tl4'
_shelx_space_group_comment
;
The symmetry employed for this shelxl refinement is uniquely defined
by the following loop, which should always be used as a source of
symmetry information in preference to the above space-group names.
They are only intended as comments.
;
_shelx_estimated_absorpt_t_max 0.346
_shelx_estimated_absorpt_t_min 0.104
_olex2_refinement_description
;
1. Fixed Uiso
 At 1.2 times of:
  All C(H) groups
 At 1.5 times of:
  All C(H,H,H) groups
2.a Aromatic/amide H refined with riding coordinates:
 C2(H2), C10(H10), C12(H12), C6(H6), C14(H14), C4(H4)
2.b Idealised Me refined as rotating group:
 C15(H15A,H15B,H15C), C16(H16A,H16B,H16C), C8(H8A,H8B,H8C), C7(H7A,H7B,H7C)
;
_olex2_date_sample_data_collection 2022-11-02
_olex2_submission_special_instructions 'No special instructions were received'
_oxdiff_exptl_absorpt_empirical_details
;
Empirical correction (ABSPACK) includes:
- Absorption correction using spherical harmonics
- Frame scaling
;
_oxdiff_exptl_absorpt_empirical_full_max 4.091
_oxdiff_exptl_absorpt_empirical_full_min 0.217

loop_
_space_group_symop_operation_xyz
'x, y, z'
'-x+1/2, y+1/2, -z+1/2'
'-x, -y, -z'
'x-1/2, -y-1/2, z-1/2'

loop_
_atom_site_label
_atom_site_type_symbol
_atom_site_fract_x
_atom_site_fract_y
_atom_site_fract_z
_atom_site_U_iso_or_equiv
_atom_site_adp_type
_atom_site_occupancy
_atom_site_site_symmetry_order
_atom_site_calc_flag
_atom_site_refinement_flags_posn
_atom_site_refinement_flags_adp
_atom_site_refinement_flags_occupancy
_atom_site_disorder_assembly
_atom_site_disorder_group
Tl1 Tl 0.56475(4) 0.24527(4) 0.45702(2) 0.02457(18) Uani 1 1 d . . . . .
S2 S 0.5180(2) 0.1146(3) 0.59611(14) 0.0269(6) Uani 1 1 d . . . . .
S1 S 0.3330(3) 0.3982(3) 0.51194(14) 0.0282(6) Uani 1 1 d . . . . .
P1 P 0.3703(3) 0.2560(2) 0.59062(15) 0.0209(6) Uani 1 1 d . . . . .
O2 O 0.2432(6) 0.1629(8) 0.6011(4) 0.0287(17) Uani 1 1 d . . . . .
O1 O 0.3783(6) 0.3492(7) 0.6620(4) 0.0280(17) Uani 1 1 d . . . . .
C9 C 0.2005(9) 0.0281(11) 0.5628(5) 0.023(2) Uiso 1 1 d . . . . .
C5 C 0.4617(10) 0.7422(10) 0.7221(5) 0.018(2) Uiso 1 1 d . . . . .
C1 C 0.4522(10) 0.4832(11) 0.6775(5) 0.024(2) Uani 1 1 d . . . . .
C2 C 0.5790(9) 0.4945(10) 0.6714(5) 0.022(2) Uani 1 1 d . . . . .
H2 H 0.619027 0.409184 0.656098 0.027 Uiso 1 1 calc R U . . .
C10 C 0.1578(9) -0.0945(11) 0.5968(5) 0.023(2) Uani 1 1 d . . . . .
H10 H 0.161649 -0.089109 0.643899 0.027 Uiso 1 1 calc R U . . .
C12 C 0.1028(11) -0.2318(10) 0.4912(6) 0.028(3) Uani 1 1 d . . . . .
H12 H 0.069769 -0.320172 0.467208 0.034 Uiso 1 1 calc R U . . .
C13 C 0.1445(9) -0.1093(11) 0.4559(5) 0.024(2) Uani 1 1 d . . . . .
C6 C 0.3937(10) 0.6052(11) 0.7053(5) 0.028(2) Uani 1 1 d . . . . .
H6 H 0.309697 0.595377 0.712519 0.034 Uiso 1 1 calc R U . . .
C3 C 0.6482(9) 0.6277(11) 0.6873(5) 0.023(2) Uani 1 1 d . . . . .
C15 C 0.1311(11) -0.1127(13) 0.3788(6) 0.040(3) Uani 1 1 d . . . . .
H15A H 0.155588 -0.212972 0.364843 0.060 Uiso 1 1 calc R U . . .
H15B H 0.186237 -0.035293 0.365095 0.060 Uiso 1 1 calc R U . . .
H15C H 0.043037 -0.091910 0.357477 0.060 Uiso 1 1 calc R U . . .
C11 C 0.1093(9) -0.2248(11) 0.5609(6) 0.026(3) Uani 1 1 d . . . . .
C16 C 0.0644(10) -0.3613(11) 0.5979(6) 0.033(3) Uani 1 1 d . . . . .
H16A H 0.122231 -0.446887 0.597400 0.050 Uiso 1 1 calc R U . . .
H16B H -0.021104 -0.390616 0.575305 0.050 Uiso 1 1 calc R U . . .
H16C H 0.063605 -0.332890 0.644528 0.050 Uiso 1 1 calc R U . . .
C8 C 0.4018(10) 0.8753(11) 0.7543(5) 0.032(3) Uani 1 1 d . . . . .
H8A H 0.396052 0.964337 0.724973 0.047 Uiso 1 1 calc R U . . .
H8B H 0.454467 0.899443 0.798155 0.047 Uiso 1 1 calc R U . . .
H8C H 0.316856 0.846430 0.760241 0.047 Uiso 1 1 calc R U . . .
C14 C 0.1924(9) 0.0251(10) 0.4930(5) 0.025(2) Uani 1 1 d . . . . .
H14 H 0.218079 0.110371 0.470403 0.029 Uiso 1 1 calc R U . . .
C4 C 0.5877(11) 0.7529(10) 0.7132(5) 0.021(2) Uani 1 1 d . . . . .
H4 H 0.633235 0.844562 0.724427 0.026 Uiso 1 1 calc R U . . .
C7 C 0.7879(10) 0.6422(14) 0.6801(6) 0.041(3) Uani 1 1 d . . . . .
H7A H 0.842932 0.637655 0.724693 0.061 Uiso 1 1 calc R U . . .
H7B H 0.800263 0.739342 0.658794 0.061 Uiso 1 1 calc R U . . .
H7C H 0.809057 0.558883 0.652323 0.061 Uiso 1 1 calc R U . . .

loop_
_atom_site_aniso_label
_atom_site_aniso_U_11
_atom_site_aniso_U_22
_atom_site_aniso_U_33
_atom_site_aniso_U_23
_atom_site_aniso_U_13
_atom_site_aniso_U_12
Tl1 0.0264(3) 0.0144(3) 0.0324(3) -0.00052(16) 0.00443(18) -0.00006(16)
S2 0.0268(15) 0.0128(12) 0.0385(15) -0.0023(11) 0.0003(11) 0.0028(11)
S1 0.0301(16) 0.0099(12) 0.0423(16) 0.0026(11) 0.0014(12) -0.0009(11)
P1 0.0224(16) 0.0074(13) 0.0325(14) -0.0044(10) 0.0046(12) -0.0012(10)
O2 0.027(4) 0.017(4) 0.042(4) -0.005(3) 0.006(3) -0.002(3)
O1 0.031(4) 0.011(4) 0.041(4) -0.013(3) 0.004(3) -0.005(3)
C1 0.035(7) 0.015(5) 0.019(5) 0.004(4) -0.002(4) -0.003(5)
C2 0.023(6) 0.009(5) 0.033(6) -0.001(4) 0.002(4) 0.004(4)
C10 0.012(5) 0.026(6) 0.033(5) 0.000(5) 0.011(4) 0.002(4)
C12 0.026(6) 0.011(5) 0.044(7) -0.008(5) -0.004(5) -0.001(4)
C13 0.021(6) 0.021(5) 0.029(5) -0.004(4) -0.002(4) -0.001(4)
C6 0.027(6) 0.015(5) 0.042(6) -0.011(5) 0.006(5) -0.013(5)
C3 0.014(5) 0.020(5) 0.033(5) -0.004(5) -0.003(4) -0.004(4)
C15 0.034(7) 0.027(6) 0.054(8) -0.010(6) -0.002(6) -0.005(5)
C11 0.003(5) 0.015(5) 0.055(7) 0.007(5) -0.007(5) 0.001(4)
C16 0.035(7) 0.013(5) 0.050(7) 0.006(5) 0.004(5) -0.007(5)
C8 0.039(7) 0.015(5) 0.037(6) -0.012(5) -0.001(5) -0.006(5)
C14 0.029(6) 0.006(4) 0.037(6) 0.006(4) 0.002(5) 0.002(4)
C4 0.026(6) 0.012(5) 0.023(5) -0.005(4) -0.004(4) -0.011(4)
C7 0.038(7) 0.031(7) 0.052(8) -0.004(6) 0.008(6) 0.004(6)

loop_
_atom_type_symbol
_atom_type_description
_atom_type_scat_dispersion_real
_atom_type_scat_dispersion_imag
_atom_type_scat_source
C C 0.0033 0.0016 'International Tables Vol C Tables 4.2.6.8 and 6.1.1.4'
H H 0.0000 0.0000 'International Tables Vol C Tables 4.2.6.8 and 6.1.1.4'
O O 0.0106 0.0060 'International Tables Vol C Tables 4.2.6.8 and 6.1.1.4'
P P 0.1023 0.0942 'International Tables Vol C Tables 4.2.6.8 and 6.1.1.4'
S S 0.1246 0.1234 'International Tables Vol C Tables 4.2.6.8 and 6.1.1.4'
Tl Tl -2.8358 9.6688 'International Tables Vol C Tables 4.2.6.8 and 6.1.1.4'

loop_
_exptl_crystal_face_index_h
_exptl_crystal_face_index_k
_exptl_crystal_face_index_l
_exptl_crystal_face_perp_dist
7 0 -27 0.0811
-7 0 27 0.0811
13 0 10 0.0820
-13 0 -10 0.0820
-2 -12 5 0.2069
-8 -2 26 0.0712
-6 -5 -20 0.1218
-14 -2 13 0.0753
12 5 8 0.1278
0 0 -27 0.0636
-14 3 -4 0.0998
-1 7 -22 0.1319
-1 12 9 0.2089
11 7 -14 0.1429
15 1 -7 0.0568
13 -1 8 0.0641
10 -6 -20 0.1334

loop_
_geom_angle_atom_site_label_1
_geom_angle_atom_site_label_2
_geom_angle_atom_site_label_3
_geom_angle
_geom_angle_site_symmetry_1
_geom_angle_site_symmetry_3
_geom_angle_publ_flag
S2 Tl1 S1 64.89(7) . . ?
P1 S2 Tl1 89.33(12) . . ?
P1 S1 Tl1 88.08(12) . . ?
S1 P1 S2 117.65(18) . . ?
O2 P1 S2 110.7(3) . . ?
O2 P1 S1 111.9(3) . . ?
O2 P1 O1 92.0(4) . . ?
O1 P1 S2 110.8(3) . . ?
O1 P1 S1 110.8(3) . . ?
C9 O2 P1 121.7(6) . . ?
C1 O1 P1 122.5(6) . . ?
C10 C9 O2 117.9(9) . . ?
C14 C9 O2 120.6(8) . . ?
C14 C9 C10 121.3(9) . . ?
C6 C5 C8 120.6(9) . . ?
C4 C5 C6 119.5(8) . . ?
C4 C5 C8 119.8(8) . . ?
C2 C1 O1 123.6(9) . . ?
C2 C1 C6 119.9(9) . . ?
C6 C1 O1 116.3(9) . . ?
C1 C2 H2 119.1 . . ?
C3 C2 C1 121.8(9) . . ?
C3 C2 H2 119.1 . . ?
C9 C10 H10 120.1 . . ?
C11 C10 C9 119.9(10) . . ?
C11 C10 H10 120.1 . . ?
C13 C12 H12 119.4 . . ?
C11 C12 H12 119.4 . . ?
C11 C12 C13 121.2(9) . . ?
C12 C13 C15 121.4(9) . . ?
C12 C13 C14 118.7(9) . . ?
C14 C13 C15 119.8(9) . . ?
C5 C6 C1 119.5(10) . . ?
C5 C6 H6 120.3 . . ?
C1 C6 H6 120.3 . . ?
C2 C3 C4 118.2(9) . . ?
C2 C3 C7 122.3(9) . . ?
C4 C3 C7 119.5(9) . . ?
C13 C15 H15A 109.5 . . ?
C13 C15 H15B 109.5 . . ?
C13 C15 H15C 109.5 . . ?
H15A C15 H15B 109.5 . . ?
H15A C15 H15C 109.5 . . ?
H15B C15 H15C 109.5 . . ?
C10 C11 C16 120.3(10) . . ?
C12 C11 C10 119.9(10) . . ?
C12 C11 C16 119.8(9) . . ?
C11 C16 H16A 109.5 . . ?
C11 C16 H16B 109.5 . . ?
C11 C16 H16C 109.5 . . ?
H16A C16 H16B 109.5 . . ?
H16A C16 H16C 109.5 . . ?
H16B C16 H16C 109.5 . . ?
C5 C8 H8A 109.5 . . ?
C5 C8 H8B 109.5 . . ?
C5 C8 H8C 109.5 . . ?
H8A C8 H8B 109.5 . . ?
H8A C8 H8C 109.5 . . ?
H8B C8 H8C 109.5 . . ?
C9 C14 C13 119.1(9) . . ?
C9 C14 H14 120.4 . . ?
C13 C14 H14 120.4 . . ?
C5 C4 C3 121.0(8) . . ?
C5 C4 H4 119.5 . . ?
C3 C4 H4 119.5 . . ?
C3 C7 H7A 109.5 . . ?
C3 C7 H7B 109.5 . . ?
C3 C7 H7C 109.5 . . ?
H7A C7 H7B 109.5 . . ?
H7A C7 H7C 109.5 . . ?
H7B C7 H7C 109.5 . . ?

loop_
_geom_bond_atom_site_label_1
_geom_bond_atom_site_label_2
_geom_bond_distance
_geom_bond_site_symmetry_2
_geom_bond_publ_flag
Tl1 S2 3.114(3) . ?
Tl1 S1 3.158(3) . ?
S2 P1 1.967(4) . ?
S1 P1 1.966(4) . ?
P1 O2 1.613(7) . ?
P1 O1 1.618(7) . ?
O2 C9 1.415(11) . ?
O1 C1 1.396(11) . ?
C9 C10 1.379(13) . ?
C9 C14 1.374(13) . ?
C5 C6 1.390(12) . ?
C5 C8 1.513(12) . ?
C5 C4 1.379(14) . ?
C1 C2 1.371(13) . ?
C1 C6 1.390(13) . ?
C2 H2 0.9300 . ?
C2 C3 1.366(12) . ?
C10 H10 0.9300 . ?
C10 C11 1.376(13) . ?
C12 H12 0.9300 . ?
C12 C13 1.387(14) . ?
C12 C11 1.376(17) . ?
C13 C15 1.512(14) . ?
C13 C14 1.414(13) . ?
C6 H6 0.9300 . ?
C3 C4 1.404(13) . ?
C3 C7 1.515(13) . ?
C15 H15A 0.9600 . ?
C15 H15B 0.9600 . ?
C15 H15C 0.9600 . ?
C11 C16 1.514(13) . ?
C16 H16A 0.9600 . ?
C16 H16B 0.9600 . ?
C16 H16C 0.9600 . ?
C8 H8A 0.9600 . ?
C8 H8B 0.9600 . ?
C8 H8C 0.9600 . ?
C14 H14 0.9300 . ?
C4 H4 0.9300 . ?
C7 H7A 0.9600 . ?
C7 H7B 0.9600 . ?
C7 H7C 0.9600 . ?

loop_
_exptl_oxdiff_crystal_face_indexfrac_h
_exptl_oxdiff_crystal_face_indexfrac_k
_exptl_oxdiff_crystal_face_indexfrac_l
_exptl_oxdiff_crystal_face_x
_exptl_oxdiff_crystal_face_y
_exptl_oxdiff_crystal_face_z
7.3567 0.0141 -26.6204 0.0341 0.1464 0.9886
-7.3567 -0.0141 26.6204 -0.0341 -0.1464 -0.9886
12.5343 -0.0228 10.0530 -0.9831 -0.1827 0.0109
-12.5343 0.0228 -10.0530 0.9831 0.1827 -0.0109
-1.5183 -11.9756 4.9739 0.1825 -0.9817 -0.0543
-8.0632 -1.5562 25.8242 0.0488 -0.2575 -0.9650
-6.3142 -5.1012 -19.6512 0.8463 -0.2032 0.4924
-14.0292 -2.2558 12.7400 0.6835 -0.1631 -0.7115
11.7374 4.9260 8.2204 -0.9724 0.2330 -0.0091
-0.0087 0.0144 -27.4565 0.5166 0.2135 0.8292
-13.5198 2.8438 -4.4134 0.8972 0.3724 -0.2376
-0.5935 7.0014 -22.2566 0.3510 0.7357 0.5792
-1.2498 11.5938 8.6795 -0.2581 0.8684 -0.4233
10.5623 7.3383 -13.9248 -0.5178 0.6064 0.6035
14.7817 1.1640 -6.5458 -0.8312 0.0219 0.5555
12.9103 -1.4049 8.4042 -0.9552 -0.2834 0.0856
9.5564 -6.0436 -19.6438 -0.1456 -0.4091 0.9008
